data_8102818
loop_
_publ_author_name
'Qiu-Ju Xing'
'Mei-Hong Chen'
'Yu Xie'
'Shun-Chen Dai'
'Long-Zhu Zhang'
'Jian-Ping Zou'

_publ_section_title
;
 Crystal structure of
 tetraaqua(4-oxo-pyridine-2,6-dicarboxylato-N,O,O')lanthanum(III)
 monohydrate, La(H2O)4(C7H2NO5) &#x00B7; H2O
;
_journal_issue 4
_journal_name_full 'Zeitschrift f\"ur Kristallographie - New Crystal Structures'
_journal_page_first 671
_journal_volume 225
_journal_year 2010
_chemical_formula_moiety 'C7 H12 La N O10'
_chemical_formula_sum 'C7 H12 La N O10'
_chemical_formula_weight 409.09
_chemical_name_systematic
; 
tetraqua(4-hydroxypyridine-2,6-dicarboxy-
N,O,O')lanthanum(III) monohydrate
;
_space_group_IT_number 14
_symmetry_cell_setting monoclinic
_symmetry_space_group_name_Hall '-P 2ybc'
_symmetry_space_group_name_H-M 'P 1 21/c 1'
_atom_sites_solution_hydrogens geom
_atom_sites_solution_primary direct
_atom_sites_solution_secondary difmap
_audit_creation_method SHELXL-97
_cell_angle_alpha 90.00
_cell_angle_beta 112.57(2)
_cell_angle_gamma 90.00
_cell_formula_units_Z 4
_cell_length_a 10.122(5)
_cell_length_b 7.680(3)
_cell_length_c 16.826(6)
_cell_measurement_temperature 293(2)
_cell_volume 1207.8(9)
_computing_cell_refinement 'CrystalClear (Rigaku Corp., 2002)'
_computing_data_collection 'CrystalClear (Rigaku Corp., 2002)'
_computing_data_reduction 'CrystalClear (Rigaku Corp., 2002)'
_computing_molecular_graphics 'Bruker SHELXTL'
_computing_publication_material 'Siemens SHELXTL^TM^ 5'
_computing_structure_refinement 'Siemens SHELXTL^TM^ 5''
_computing_structure_solution 'Siemens SHELXTL^TM^ 5'
_diffrn_ambient_temperature 293(2)
_diffrn_measured_fraction_theta_full 0.991
_diffrn_measured_fraction_theta_max 0.991
_diffrn_measurement_device_type ' Rigaku Mercury CCD '
_diffrn_measurement_method '\w '
_diffrn_radiation_monochromator graphite
_diffrn_radiation_source 'rotating-anode generator'
_diffrn_radiation_type MoK\a
_diffrn_radiation_wavelength 0.71073
_diffrn_reflns_av_R_equivalents 0.0380
_diffrn_reflns_av_sigmaI/netI 0.0339
_diffrn_reflns_limit_h_max 12
_diffrn_reflns_limit_h_min -12
_diffrn_reflns_limit_k_max 9
_diffrn_reflns_limit_k_min -9
_diffrn_reflns_limit_l_max 20
_diffrn_reflns_limit_l_min -17
_diffrn_reflns_number 7810
_diffrn_reflns_theta_full 25.49
_diffrn_reflns_theta_max 25.49
_diffrn_reflns_theta_min 2.69
_exptl_absorpt_coefficient_mu 3.587
_exptl_absorpt_correction_T_max 1.0000
_exptl_absorpt_correction_T_min 0.8479
_exptl_absorpt_correction_type multi-scan
_exptl_absorpt_process_details 'Sphere (Rigaku CrystalClear)'
_exptl_crystal_colour colorless
_exptl_crystal_density_diffrn 2.250
_exptl_crystal_density_method 'not measured'
_exptl_crystal_description needle
_exptl_crystal_F_000 792
_exptl_crystal_size_max 0.1300
_exptl_crystal_size_mid 0.0400
_exptl_crystal_size_min 0.0400
_refine_diff_density_max 0.600
_refine_diff_density_min -0.439
_refine_diff_density_rms 0.099
_refine_ls_extinction_method none
_refine_ls_goodness_of_fit_ref 0.974
_refine_ls_hydrogen_treatment mixed
_refine_ls_matrix_type full
_refine_ls_number_parameters 204
_refine_ls_number_reflns 2231
_refine_ls_number_restraints 15
_refine_ls_restrained_S_all 0.972
_refine_ls_R_factor_all 0.0268
_refine_ls_R_factor_gt 0.0213
_refine_ls_shift/su_max 0.005
_refine_ls_shift/su_mean 0.000
_refine_ls_structure_factor_coef Fsqd
_refine_ls_weighting_details 'calc w=1/[\s^2^(Fo^2^)+(0.0300P)^2^+0.0000P] where P=(Fo^2^+2Fc^2^)/3'
_refine_ls_weighting_scheme calc
_refine_ls_wR_factor_gt 0.0483
_refine_ls_wR_factor_ref 0.0517
_reflns_number_gt 1969
_reflns_number_total 2231
_reflns_threshold_expression >2sigma(I)
_cod_data_source_file 1267-3141.cff
_cod_data_source_block a
_cod_depositor_comments
;
The following automatic conversions were performed:
'_exptl_absorpt_correction_type' value 'Multi-scan' changed to
'multi-scan' according to
'/home/saulius/struct/CIF-dictionaries/cif_core.dic' dictionary named
'cif_core.dic' version 2.4.1 from 2010-06-29.

Automatic conversion script
Id: cif_fix_enum 1555 2011-01-17 13:19:09Z saulius 
;
_cod_original_sg_symbol_H-M P2(1)/c
_cod_database_code 8102818

loop_
_symmetry_equiv_pos_as_xyz
'x, y, z'
'-x, y+1/2, -z+1/2'
'-x, -y, -z'
'x, -y-1/2, z-1/2'

loop_
_atom_site_label
_atom_site_type_symbol
_atom_site_fract_x
_atom_site_fract_y
_atom_site_fract_z
_atom_site_U_iso_or_equiv
_atom_site_adp_type
_atom_site_occupancy
_atom_site_symmetry_multiplicity
_atom_site_calc_flag
_atom_site_refinement_flags
_atom_site_disorder_assembly
_atom_site_disorder_group
La1 La 0.751538(17) -0.15041(2) -0.241357(10) 0.01396(8) Uani 1 1 d . . .
O1W O 0.6880(3) 0.1759(4) -0.2288(2) 0.0394(7) Uani 1 1 d D . .
H1WA H 0.710(5) 0.269(5) -0.245(3) 0.059 Uiso 1 1 d D . .
H1WB H 0.613(4) 0.200(6) -0.216(3) 0.059 Uiso 1 1 d D . .
O2W O 0.8110(3) 0.0566(4) -0.34316(16) 0.0434(8) Uani 1 1 d D . .
H2WA H 0.774(4) 0.078(7) -0.3957(18) 0.065 Uiso 1 1 d D . .
H2WB H 0.894(3) 0.097(7) -0.321(3) 0.065 Uiso 1 1 d D . .
O3W O 0.6318(2) -0.4452(4) -0.24261(15) 0.0273(6) Uani 1 1 d D . .
H3WA H 0.556(3) -0.475(6) -0.282(2) 0.041 Uiso 1 1 d D . .
H3WB H 0.617(4) -0.476(6) -0.1982(18) 0.041 Uiso 1 1 d D . .
O4W O 0.8918(3) -0.3313(3) -0.10793(16) 0.0313(6) Uani 1 1 d D . .
H4WA H 0.951(4) -0.296(5) -0.063(2) 0.047 Uiso 1 1 d D . .
H4WB H 0.896(4) -0.443(3) -0.099(3) 0.047 Uiso 1 1 d D . .
O5W O 0.9020(3) 0.3187(4) -0.05851(18) 0.0351(7) Uani 1 1 d D . .
H5WA H 0.882(4) 0.245(5) -0.098(2) 0.053 Uiso 1 1 d D . .
H5WB H 0.823(3) 0.325(6) -0.051(3) 0.053 Uiso 1 1 d D . .
O1 O 0.4943(2) -0.1240(3) -0.35151(14) 0.0249(6) Uani 1 1 d . . .
O2 O 0.3286(2) -0.1391(3) -0.48426(14) 0.0278(6) Uani 1 1 d . . .
O3 O 0.9341(2) -0.3367(4) -0.26921(15) 0.0350(7) Uani 1 1 d . . .
O4 O 1.0200(2) -0.4895(3) -0.35127(14) 0.0258(6) Uani 1 1 d . . .
O5 O 0.6162(2) -0.4057(3) -0.64717(13) 0.0254(6) Uani 1 1 d . . .
N1 N 0.6850(3) -0.2895(4) -0.39452(16) 0.0169(6) Uani 1 1 d . . .
C1 C 0.5592(3) -0.2534(5) -0.45901(19) 0.0165(7) Uani 1 1 d . . .
C2 C 0.5318(3) -0.2923(4) -0.54424(19) 0.0179(7) Uani 1 1 d . . .
H2A H 0.4429 -0.2661 -0.5864 0.026(10) Uiso 1 1 d R . .
C3 C 0.6367(3) -0.3710(4) -0.56726(19) 0.0185(7) Uani 1 1 d . . .
C4 C 0.7660(3) -0.4135(5) -0.4986(2) 0.0207(7) Uani 1 1 d . . .
H4A H 0.8381 -0.4709 -0.5096 0.025(9) Uiso 1 1 d R . .
C5 C 0.7848(3) -0.3701(4) -0.4155(2) 0.0177(7) Uani 1 1 d . . .
C6 C 0.4508(3) -0.1652(4) -0.43091(19) 0.0179(7) Uani 1 1 d . . .
C7 C 0.9239(3) -0.4028(5) -0.3400(2) 0.0203(7) Uani 1 1 d . . .

loop_
_atom_site_aniso_label
_atom_site_aniso_U_11
_atom_site_aniso_U_22
_atom_site_aniso_U_33
_atom_site_aniso_U_23
_atom_site_aniso_U_13
_atom_site_aniso_U_12
La1 0.01244(11) 0.01855(12) 0.01026(11) -0.00029(7) 0.00366(8) -0.00062(7)
O1W 0.0419(17) 0.0232(17) 0.060(2) 0.0038(13) 0.0273(15) 0.0048(13)
O2W 0.0336(16) 0.070(2) 0.0167(13) 0.0125(14) -0.0014(12) -0.0275(15)
O3W 0.0275(13) 0.0317(16) 0.0200(13) 0.0021(11) 0.0060(11) -0.0124(12)
O4W 0.0374(16) 0.0286(16) 0.0176(12) 0.0010(11) -0.0009(11) 0.0006(12)
O5W 0.0305(15) 0.0420(19) 0.0335(16) -0.0079(12) 0.0131(13) -0.0044(12)
O1 0.0207(12) 0.0404(17) 0.0117(11) -0.0049(10) 0.0041(9) 0.0077(10)
O2 0.0141(12) 0.0461(17) 0.0177(12) 0.0014(11) 0.0000(10) 0.0073(11)
O3 0.0240(13) 0.062(2) 0.0136(12) -0.0078(11) 0.0010(10) 0.0177(12)
O4 0.0203(12) 0.0353(16) 0.0205(12) 0.0019(10) 0.0065(10) 0.0128(10)
O5 0.0257(12) 0.0385(16) 0.0129(11) -0.0063(10) 0.0085(10) -0.0060(11)
N1 0.0154(13) 0.0227(16) 0.0123(13) 0.0003(10) 0.0049(11) 0.0039(11)
C1 0.0131(15) 0.0202(18) 0.0150(15) -0.0008(12) 0.0040(13) -0.0001(13)
C2 0.0154(16) 0.0237(19) 0.0111(15) 0.0005(12) 0.0012(13) 0.0009(13)
C3 0.0211(17) 0.0230(19) 0.0129(15) -0.0021(12) 0.0081(13) -0.0075(14)
C4 0.0200(17) 0.027(2) 0.0196(16) -0.0029(13) 0.0121(14) 0.0020(14)
C5 0.0161(16) 0.0222(18) 0.0136(15) -0.0020(12) 0.0043(13) 0.0017(13)
C6 0.0159(16) 0.0209(19) 0.0152(16) 0.0016(13) 0.0039(13) 0.0017(13)
C7 0.0153(16) 0.028(2) 0.0165(16) 0.0012(13) 0.0053(14) 0.0040(14)

loop_
_atom_type_symbol
_atom_type_description
_atom_type_scat_dispersion_real
_atom_type_scat_dispersion_imag
_atom_type_scat_source
C C 0.0033 0.0016 'International Tables Vol C Tables 4.2.6.8 and 6.1.1.4'
H H 0.0000 0.0000 'International Tables Vol C Tables 4.2.6.8 and 6.1.1.4'
La La -0.2871 2.4523 'International Tables Vol C Tables 4.2.6.8 and 6.1.1.4'
N N 0.0061 0.0033 'International Tables Vol C Tables 4.2.6.8 and 6.1.1.4'
O O 0.0106 0.0060 'International Tables Vol C Tables 4.2.6.8 and 6.1.1.4'

loop_
_geom_angle_atom_site_label_1
_geom_angle_atom_site_label_2
_geom_angle_atom_site_label_3
_geom_angle
_geom_angle_site_symmetry_1
_geom_angle_site_symmetry_3
_geom_angle_publ_flag
O5 La1 O3 146.71(8) 4_556 . ?
O5 La1 O4 96.77(8) 4_556 2_754 ?
O3 La1 O4 80.30(9) . 2_754 ?
O5 La1 O1 78.03(8) 4_556 . ?
O3 La1 O1 121.69(8) . . ?
O4 La1 O1 146.48(8) 2_754 . ?
O5 La1 O4W 77.97(9) 4_556 . ?
O3 La1 O4W 69.81(9) . . ?
O4 La1 O4W 70.12(9) 2_754 . ?
O1 La1 O4W 138.29(9) . . ?
O5 La1 O3W 77.59(8) 4_556 . ?
O3 La1 O3W 82.82(9) . . ?
O4 La1 O3W 138.23(8) 2_754 . ?
O1 La1 O3W 73.61(8) . . ?
O4W La1 O3W 68.22(8) . . ?
O5 La1 O2W 129.89(10) 4_556 . ?
O3 La1 O2W 81.46(10) . . ?
O4 La1 O2W 73.68(8) 2_754 . ?
O1 La1 O2W 84.36(8) . . ?
O4W La1 O2W 136.68(9) . . ?
O3W La1 O2W 140.44(9) . . ?
O5 La1 N1 134.08(8) 4_556 . ?
O3 La1 N1 61.11(8) . . ?
O4 La1 N1 128.75(8) 2_754 . ?
O1 La1 N1 61.02(7) . . ?
O4W La1 N1 119.15(9) . . ?
O3W La1 N1 71.96(8) . . ?
O2W La1 N1 68.64(10) . . ?
O5 La1 O1W 64.67(9) 4_556 . ?
O3 La1 O1W 141.22(9) . . ?
O4 La1 O1W 71.36(9) 2_754 . ?
O1 La1 O1W 76.66(9) . . ?
O4W La1 O1W 121.37(10) . . ?
O3W La1 O1W 135.78(9) . . ?
O2W La1 O1W 65.72(10) . . ?
N1 La1 O1W 119.35(9) . . ?
C6 O1 La1 125.8(2) . . ?
C7 O3 La1 127.1(2) . . ?
C7 O4 La1 137.6(2) . 2_744 ?
C3 O5 La1 135.12(19) . 4 ?
C1 N1 C5 117.2(3) . . ?
C1 N1 La1 120.9(2) . . ?
C5 N1 La1 120.64(19) . . ?
N1 C1 C2 122.8(3) . . ?
N1 C1 C6 114.5(3) . . ?
C2 C1 C6 122.7(3) . . ?
C1 C2 C3 120.5(3) . . ?
O5 C3 C2 122.4(3) . . ?
O5 C3 C4 121.8(3) . . ?
C2 C3 C4 115.9(3) . . ?
C5 C4 C3 119.9(3) . . ?
N1 C5 C4 123.6(3) . . ?
N1 C5 C7 114.1(3) . . ?
C4 C5 C7 122.3(3) . . ?
O2 C6 O1 124.6(3) . . ?
O2 C6 C1 119.4(3) . . ?
O1 C6 C1 116.0(3) . . ?
O4 C7 O3 124.7(3) . . ?
O4 C7 C5 119.2(3) . . ?
O3 C7 C5 116.0(3) . . ?

loop_
_geom_bond_atom_site_label_1
_geom_bond_atom_site_label_2
_geom_bond_distance
_geom_bond_site_symmetry_2
_geom_bond_publ_flag
La1 O5 2.498(2) 4_556 ?
La1 O3 2.519(2) . ?
La1 O4 2.557(2) 2_754 ?
La1 O1 2.560(2) . ?
La1 O4W 2.557(2) . ?
La1 O3W 2.564(3) . ?
La1 O2W 2.572(3) . ?
La1 N1 2.628(3) . ?
La1 O1W 2.616(3) . ?
O1 C6 1.276(4) . ?
O2 C6 1.235(4) . ?
O3 C7 1.262(4) . ?
O4 C7 1.251(4) . ?
O4 La1 2.557(2) 2_744 ?
O5 C3 1.307(4) . ?
O5 La1 2.498(2) 4 ?
N1 C1 1.347(4) . ?
N1 C5 1.343(4) . ?
C1 C2 1.385(4) . ?
C1 C6 1.512(4) . ?
C2 C3 1.400(5) . ?
C3 C4 1.412(4) . ?
C4 C5 1.377(4) . ?
C5 C7 1.512(4) . ?

loop_
_geom_hbond_atom_site_label_D
_geom_hbond_atom_site_label_H
_geom_hbond_atom_site_label_A
_geom_hbond_distance_DH
_geom_hbond_distance_HA
_geom_hbond_distance_DA
_geom_hbond_angle_DHA
_geom_hbond_site_symmetry_A
O1W H1WA O3W 0.82(3) 2.34(4) 2.957(4) 133(4) 1_565
O2W H2WA O2 0.83(3) 1.94(3) 2.771(3) 174(5) 3_654
O2W H2WB O3 0.83(3) 1.89(3) 2.676(3) 157(5) 2_754
O3W H3WA O5 0.83(2) 1.93(3) 2.735(3) 165(4) 3_644
O3W H3WB O1 0.85(2) 1.99(3) 2.752(3) 148(4) 2_644
O4W H4WA O5W 0.81(2) 2.02(3) 2.779(4) 155(4) 3_755
O4W H4WB O5W 0.87(3) 1.94(3) 2.804(4) 169(4) 1_545
O5W H5WB O2 0.86(2) 1.87(3) 2.713(4) 169(4) 2_654
